data_7720682
loop_
_publ_author_name
'Shibata, Kaname'
'Michiue, Kenji'
'Motuzis, Ignas'
'Elsegood, Mark R. J.'
'Redshaw, Carl'

_publ_section_title
;
 Vanadyl complexes supported by O,O- and N,O-chelate ligation: structures
 and polymerization catalysis.
;
_journal_issue 14
_journal_name_full 'Dalton transactions (Cambridge, England : 2003)'
_journal_page_first 5644
_journal_page_last 5666
_journal_paper_doi 10.1039/d6dt00387g
_journal_volume 55
_journal_year 2026
_chemical_formula_moiety 'C38 H40 Br4 N2 O3 V'
_chemical_formula_sum 'C38 H40 Br4 N2 O3 V'
_chemical_formula_weight 943.30
_space_group_crystal_system triclinic
_space_group_IT_number 2
_space_group_name_Hall '-P 1'
_space_group_name_H-M_alt 'P -1'
_atom_sites_solution_hydrogens geom
_atom_sites_solution_primary iterative
_audit_creation_method SHELXL-2018/3
_audit_update_record
;
2026-01-19 deposited with the CCDC.	2026-03-10 downloaded from the CCDC.
;
_cell_angle_alpha 68.3876(12)
_cell_angle_beta 79.1420(9)
_cell_angle_gamma 81.4636(10)
_cell_formula_units_Z 1
_cell_length_a 9.34746(10)
_cell_length_b 9.37245(14)
_cell_length_c 12.34112(13)
_cell_measurement_reflns_used 30524
_cell_measurement_temperature 100(2)
_cell_measurement_theta_max 76.33
_cell_measurement_theta_min 3.89
_cell_volume 983.47(2)
_computing_cell_refinement 'CrysAlisPro 1.171.42.74a (Rigaku OD, 2022)'
_computing_data_collection 'CrysAlisPro 1.171.42.74a (Rigaku OD, 2022)'
_computing_data_reduction 'CrysAlisPro 1.171.42.74a (Rigaku OD, 2022)'
_computing_molecular_graphics 'Bruker SHELXTL'
_computing_publication_material 'Bruker SHELXTL'
_computing_structure_refinement 'SHELXL-2018/3 (Sheldrick, 2018)'
_computing_structure_solution 'SHELXT-2018/2 (Sheldrick, 2015)'
_diffrn_ambient_temperature 100(2)
_diffrn_detector_area_resol_mean 10
_diffrn_measured_fraction_theta_full 0.995
_diffrn_measured_fraction_theta_max 0.993
_diffrn_measurement_device 'four-circle diffractometer'
_diffrn_measurement_device_type
; 
Rigaku 007HF diffractometer with HF Varimax confocal mirrors, 
an UG2 goniometer and HyPix 6000HE detector 
;
_diffrn_measurement_method 'profile data from \w-scans'
_diffrn_radiation_collimation 0.3
_diffrn_radiation_type CuK\a
_diffrn_radiation_wavelength 1.54178
_diffrn_reflns_av_R_equivalents 0.0411
_diffrn_reflns_av_unetI/netI 0.0153
_diffrn_reflns_Laue_measured_fraction_full 0.995
_diffrn_reflns_Laue_measured_fraction_max 0.993
_diffrn_reflns_limit_h_max 11
_diffrn_reflns_limit_h_min -11
_diffrn_reflns_limit_k_max 9
_diffrn_reflns_limit_k_min -11
_diffrn_reflns_limit_l_max 15
_diffrn_reflns_limit_l_min -15
_diffrn_reflns_number 34358
_diffrn_reflns_point_group_measured_fraction_full 0.995
_diffrn_reflns_point_group_measured_fraction_max 0.993
_diffrn_reflns_theta_full 67.679
_diffrn_reflns_theta_max 70.060
_diffrn_reflns_theta_min 3.894
_diffrn_source 'Rotating anode'
_exptl_absorpt_coefficient_mu 7.158
_exptl_absorpt_correction_T_max 1.000
_exptl_absorpt_correction_T_min 0.367
_exptl_absorpt_correction_type multi-scan
_exptl_absorpt_process_details
; 
CrysAlisPro 1.171.42.74a (Rigaku Oxford Diffraction, 2022) 
Empirical absorption correction using spherical harmonics, 
implemented in SCALE3 ABSPACK scaling algorithm. 
;
_exptl_crystal_colour 'dark green'
_exptl_crystal_density_diffrn 1.593
_exptl_crystal_density_method 'not measured'
_exptl_crystal_description plate
_exptl_crystal_F_000 469
_exptl_crystal_recrystallization_method 'Re-crystallisation from solvent: acetonitrile'
_exptl_crystal_size_max 0.240
_exptl_crystal_size_mid 0.160
_exptl_crystal_size_min 0.025
_refine_diff_density_max 0.914
_refine_diff_density_min -1.046
_refine_diff_density_rms 0.074
_refine_ls_extinction_coef 0.00268(19)
_refine_ls_extinction_expression Fc^*^=kFc[1+0.001xFc^2^\l^3^/sin(2\q)]^-1/4^
_refine_ls_extinction_method 'SHELXL-2018/3 (Sheldrick 2018)'
_refine_ls_goodness_of_fit_ref 1.125
_refine_ls_hydrogen_treatment constr
_refine_ls_matrix_type full
_refine_ls_number_parameters 231
_refine_ls_number_reflns 3714
_refine_ls_number_restraints 84
_refine_ls_restrained_S_all 1.120
_refine_ls_R_factor_all 0.0322
_refine_ls_R_factor_gt 0.0321
_refine_ls_shift/su_max 0.000
_refine_ls_shift/su_mean 0.000
_refine_ls_structure_factor_coef Fsqd
_refine_ls_weighting_details 'w=1/[\s^2^(Fo^2^)+(0.0109P)^2^+2.6018P] where P=(Fo^2^+2Fc^2^)/3'
_refine_ls_weighting_scheme calc
_refine_ls_wR_factor_gt 0.0697
_refine_ls_wR_factor_ref 0.0698
_reflns_Friedel_coverage 0.000
_reflns_number_gt 3699
_reflns_number_total 3714
_reflns_threshold_expression 'I > 2\s(I)'
_cod_data_source_file d6dt00387g2.cif
_cod_data_source_block 5
_cod_depositor_comments 'Adding full bibliography for 7720679--7720691.cif.'
_cod_database_code 7720682
_shelx_shelxl_version_number 2018/3
_shelx_space_group_comment
; 
The symmetry employed for this shelxl refinement is uniquely defined 
by the following loop, which should always be used as a source of 
symmetry information in preference to the above space-group names. 
They are only intended as comments. 
;
_shelx_estimated_absorpt_t_min 0.278
_shelx_estimated_absorpt_t_max 0.841

loop_
_space_group_symop_operation_xyz
'x, y, z'
'-x, -y, -z'

loop_
_atom_site_label
_atom_site_type_symbol
_atom_site_fract_x
_atom_site_fract_y
_atom_site_fract_z
_atom_site_U_iso_or_equiv
_atom_site_adp_type
_atom_site_occupancy
_atom_site_site_symmetry_order
_atom_site_calc_flag
_atom_site_refinement_flags_posn
_atom_site_refinement_flags_adp
_atom_site_refinement_flags_occupancy
_atom_site_disorder_assembly
_atom_site_disorder_group
V1 V 0.46115(10) 0.45940(10) 0.49838(8) 0.01475(19) Uani 0.5 1 d . . P . .
O1 O 0.5417(2) 0.3660(2) 0.64261(16) 0.0219(4) Uani 1 1 d . . . . .
O2 O 0.3480(4) 0.3499(5) 0.4974(4) 0.0243(9) Uani 0.5 1 d . . P . .
C1 C 0.6403(3) 0.2496(3) 0.6762(2) 0.0173(5) Uani 1 1 d . . . . .
C2 C 0.6470(3) 0.1675(3) 0.7974(2) 0.0203(6) Uani 1 1 d . . . . .
Br1 Br 0.50999(4) 0.22995(4) 0.90810(3) 0.03078(12) Uani 1 1 d . . . . .
C3 C 0.7490(3) 0.0445(3) 0.8369(2) 0.0211(6) Uani 1 1 d . . . . .
H3 H 0.750039 -0.008250 0.918881 0.025 Uiso 1 1 calc R U . . .
C4 C 0.8501(3) -0.0008(3) 0.7550(2) 0.0213(6) Uani 1 1 d . . . . .
Br2 Br 0.99268(3) -0.16803(4) 0.80692(3) 0.02846(12) Uani 1 1 d . . . . .
C5 C 0.8485(3) 0.0744(3) 0.6365(2) 0.0218(6) Uani 1 1 d . . . . .
H5 H 0.918129 0.042284 0.581360 0.026 Uiso 1 1 calc R U . . .
C6 C 0.7440(3) 0.1991(3) 0.5963(2) 0.0185(5) Uani 1 1 d . . . . .
C7 C 0.7489(3) 0.2719(3) 0.4705(2) 0.0195(6) Uani 1 1 d . . . . .
H7 H 0.821996 0.229756 0.423245 0.023 Uiso 1 1 calc R U . . .
N1 N 0.6660(3) 0.3864(3) 0.4156(2) 0.0251(5) Uani 1 1 d . . . . .
C8 C 0.6981(3) 0.4306(3) 0.2882(2) 0.0188(6) Uani 1 1 d . . . . .
C9 C 0.6311(3) 0.3606(3) 0.2317(3) 0.0268(6) Uani 1 1 d . U . . .
C10 C 0.6755(4) 0.3978(4) 0.1099(3) 0.0408(9) Uani 1 1 d . . . . .
H10 H 0.632128 0.352532 0.068055 0.049 Uiso 1 1 calc R U . . .
C11 C 0.7809(4) 0.4989(4) 0.0500(3) 0.0397(9) Uani 1 1 d . . . . .
H11 H 0.810655 0.521217 -0.032042 0.048 Uiso 1 1 calc R U . . .
C12 C 0.8420(4) 0.5666(4) 0.1081(3) 0.0352(8) Uani 1 1 d . . . . .
H12 H 0.913751 0.636846 0.065512 0.042 Uiso 1 1 calc R U . . .
C13 C 0.8024(3) 0.5356(3) 0.2281(3) 0.0239(6) Uani 1 1 d . U . . .
C14 C 0.5158(4) 0.2495(4) 0.2968(5) 0.0555(12) Uani 1 1 d . U . . .
H14 H 0.493591 0.246050 0.380200 0.067 Uiso 1 1 calc R U . . .
C15 C 0.5707(6) 0.0857(5) 0.2976(8) 0.110(3) Uani 1 1 d . U . . .
H15A H 0.590550 0.086363 0.216509 0.166 Uiso 1 1 calc R U . . .
H15B H 0.495736 0.015039 0.343209 0.166 Uiso 1 1 calc R U . . .
H15C H 0.660579 0.051481 0.333396 0.166 Uiso 1 1 calc R U . . .
C16 C 0.3751(4) 0.3046(5) 0.2413(5) 0.0647(14) Uani 1 1 d . U . . .
H16A H 0.343459 0.410256 0.238348 0.097 Uiso 1 1 calc R U . . .
H16B H 0.298569 0.236953 0.288681 0.097 Uiso 1 1 calc R U . . .
H16C H 0.393355 0.301886 0.161168 0.097 Uiso 1 1 calc R U . . .
C17 C 0.8719(4) 0.6159(4) 0.2888(4) 0.0453(9) Uani 1 1 d . U . . .
H17 H 0.821194 0.586879 0.371895 0.054 Uiso 1 1 calc R U . . .
C18 C 1.0336(6) 0.5595(6) 0.2942(7) 0.092(2) Uani 1 1 d . U . . .
H18A H 1.042955 0.447918 0.336030 0.137 Uiso 1 1 calc R U . . .
H18B H 1.074575 0.611110 0.336038 0.137 Uiso 1 1 calc R U . . .
H18C H 1.086697 0.583470 0.214040 0.137 Uiso 1 1 calc R U . . .
C19 C 0.8508(6) 0.7895(5) 0.2340(6) 0.0742(16) Uani 1 1 d . U . . .
H19A H 0.903444 0.822896 0.153479 0.111 Uiso 1 1 calc R U . . .
H19B H 0.888820 0.836165 0.280801 0.111 Uiso 1 1 calc R U . . .
H19C H 0.746372 0.821957 0.232278 0.111 Uiso 1 1 calc R U . . .

loop_
_atom_site_aniso_label
_atom_site_aniso_U_11
_atom_site_aniso_U_22
_atom_site_aniso_U_33
_atom_site_aniso_U_23
_atom_site_aniso_U_13
_atom_site_aniso_U_12
V1 0.0147(4) 0.0160(5) 0.0128(4) -0.0060(4) -0.0015(3) 0.0029(3)
O1 0.0243(10) 0.0230(10) 0.0151(9) -0.0066(8) -0.0039(8) 0.0099(8)
O2 0.022(2) 0.029(2) 0.026(2) -0.0160(18) 0.0005(16) -0.0025(17)
C1 0.0170(13) 0.0163(13) 0.0175(13) -0.0054(10) -0.0034(10) 0.0016(10)
C2 0.0210(13) 0.0220(14) 0.0174(13) -0.0081(11) -0.0022(10) 0.0021(11)
Br1 0.0374(2) 0.0335(2) 0.01526(16) -0.00909(13) -0.00306(12) 0.01620(14)
C3 0.0222(14) 0.0199(14) 0.0159(13) -0.0022(11) -0.0019(11) 0.0022(11)
C4 0.0174(13) 0.0184(13) 0.0226(14) -0.0028(11) -0.0032(11) 0.0040(11)
Br2 0.02487(17) 0.02494(18) 0.02239(17) 0.00058(12) -0.00075(12) 0.01116(12)
C5 0.0177(13) 0.0230(14) 0.0205(14) -0.0069(11) 0.0014(11) 0.0037(11)
C6 0.0171(13) 0.0181(13) 0.0174(13) -0.0044(11) -0.0017(10) 0.0011(10)
C7 0.0171(13) 0.0214(14) 0.0178(13) -0.0077(11) 0.0006(10) 0.0032(11)
N1 0.0234(12) 0.0300(14) 0.0138(11) -0.0047(10) -0.0005(9) 0.0115(10)
C8 0.0172(13) 0.0224(14) 0.0136(13) -0.0065(11) -0.0014(10) 0.0079(11)
C9 0.0239(14) 0.0209(14) 0.0361(17) -0.0095(12) -0.0127(12) 0.0065(11)
C10 0.051(2) 0.043(2) 0.042(2) -0.0311(17) -0.0313(17) 0.0286(18)
C11 0.042(2) 0.047(2) 0.0166(15) -0.0073(14) -0.0031(14) 0.0248(17)
C12 0.0280(16) 0.0343(18) 0.0245(16) 0.0018(13) 0.0065(13) 0.0095(14)
C13 0.0200(13) 0.0192(14) 0.0278(15) -0.0062(12) -0.0017(11) 0.0050(11)
C14 0.0321(19) 0.0328(19) 0.094(3) -0.004(2) -0.026(2) -0.0079(15)
C15 0.055(3) 0.028(2) 0.238(9) -0.018(3) -0.060(4) -0.0025(19)
C16 0.035(2) 0.050(2) 0.112(4) -0.023(3) -0.032(2) -0.0004(18)
C17 0.0383(19) 0.0321(18) 0.075(3) -0.0256(18) -0.0184(18) 0.0003(15)
C18 0.055(3) 0.067(3) 0.187(7) -0.070(4) -0.068(4) 0.019(2)
C19 0.066(3) 0.034(2) 0.136(5) -0.035(3) -0.040(3) 0.001(2)

loop_
_atom_type_symbol
_atom_type_description
_atom_type_scat_dispersion_real
_atom_type_scat_dispersion_imag
_atom_type_scat_source
C C 0.0181 0.0091 'International Tables Vol C Tables 4.2.6.8 and 6.1.1.4'
H H 0.0000 0.0000 'International Tables Vol C Tables 4.2.6.8 and 6.1.1.4'
N N 0.0311 0.0180 'International Tables Vol C Tables 4.2.6.8 and 6.1.1.4'
O O 0.0492 0.0322 'International Tables Vol C Tables 4.2.6.8 and 6.1.1.4'
V V 0.0687 2.1097 'International Tables Vol C Tables 4.2.6.8 and 6.1.1.4'
Br Br -0.6763 1.2805 'International Tables Vol C Tables 4.2.6.8 and 6.1.1.4'

loop_
_geom_angle_atom_site_label_1
_geom_angle_atom_site_label_2
_geom_angle_atom_site_label_3
_geom_angle
_geom_angle_site_symmetry_1
_geom_angle_site_symmetry_3
_geom_angle_publ_flag
V1 V1 O2 177.45(18) 2_666 . ?
V1 V1 O1 73.20(11) 2_666 2_666 ?
O2 V1 O1 107.11(17) . 2_666 ?
V1 V1 O1 71.94(10) 2_666 . ?
O2 V1 O1 107.72(17) . . ?
O1 V1 O1 145.14(6) 2_666 . ?
V1 V1 N1 76.98(11) 2_666 . ?
O2 V1 N1 105.55(16) . . ?
O1 V1 N1 86.11(9) 2_666 . ?
O1 V1 N1 86.15(9) . . ?
V1 V1 N1 72.38(11) 2_666 2_666 ?
O2 V1 N1 105.10(16) . 2_666 ?
O1 V1 N1 85.13(9) 2_666 2_666 ?
O1 V1 N1 84.46(9) . 2_666 ?
N1 V1 N1 149.35(6) . 2_666 ?
C1 O1 V1 131.65(18) . 2_666 ?
C1 O1 V1 131.47(17) . . ?
O1 C1 C6 123.0(2) . . ?
O1 C1 C2 120.6(2) . . ?
C6 C1 C2 116.4(2) . . ?
C3 C2 C1 122.7(2) . . ?
C3 C2 Br1 119.3(2) . . ?
C1 C2 Br1 118.0(2) . . ?
C2 C3 C4 119.1(2) . . ?
C2 C3 H3 120.4 . . ?
C4 C3 H3 120.4 . . ?
C5 C4 C3 120.7(2) . . ?
C5 C4 Br2 119.4(2) . . ?
C3 C4 Br2 120.0(2) . . ?
C4 C5 C6 120.2(3) . . ?
C4 C5 H5 119.9 . . ?
C6 C5 H5 119.9 . . ?
C5 C6 C1 121.0(2) . . ?
C5 C6 C7 116.9(2) . . ?
C1 C6 C7 122.1(2) . . ?
N1 C7 C6 127.3(2) . . ?
N1 C7 H7 116.4 . . ?
C6 C7 H7 116.4 . . ?
C7 N1 C8 113.6(2) . . ?
C7 N1 V1 122.65(19) . . ?
C8 N1 V1 121.02(17) . . ?
C7 N1 V1 121.44(19) . 2_666 ?
C8 N1 V1 122.37(17) . 2_666 ?
C9 C8 C13 122.4(3) . . ?
C9 C8 N1 119.3(3) . . ?
C13 C8 N1 118.1(3) . . ?
C8 C9 C10 116.9(3) . . ?
C8 C9 C14 122.2(3) . . ?
C10 C9 C14 120.9(3) . . ?
C11 C10 C9 121.2(3) . . ?
C11 C10 H10 119.4 . . ?
C9 C10 H10 119.4 . . ?
C12 C11 C10 120.2(3) . . ?
C12 C11 H11 119.9 . . ?
C10 C11 H11 119.9 . . ?
C11 C12 C13 121.5(3) . . ?
C11 C12 H12 119.2 . . ?
C13 C12 H12 119.2 . . ?
C12 C13 C8 117.8(3) . . ?
C12 C13 C17 119.7(3) . . ?
C8 C13 C17 122.5(3) . . ?
C9 C14 C16 110.4(3) . . ?
C9 C14 C15 111.1(4) . . ?
C16 C14 C15 110.2(4) . . ?
C9 C14 H14 108.4 . . ?
C16 C14 H14 108.4 . . ?
C15 C14 H14 108.4 . . ?
C14 C15 H15A 109.5 . . ?
C14 C15 H15B 109.5 . . ?
H15A C15 H15B 109.5 . . ?
C14 C15 H15C 109.5 . . ?
H15A C15 H15C 109.5 . . ?
H15B C15 H15C 109.5 . . ?
C14 C16 H16A 109.5 . . ?
C14 C16 H16B 109.5 . . ?
H16A C16 H16B 109.5 . . ?
C14 C16 H16C 109.5 . . ?
H16A C16 H16C 109.5 . . ?
H16B C16 H16C 109.5 . . ?
C19 C17 C13 112.5(3) . . ?
C19 C17 C18 111.4(4) . . ?
C13 C17 C18 111.4(3) . . ?
C19 C17 H17 107.1 . . ?
C13 C17 H17 107.1 . . ?
C18 C17 H17 107.1 . . ?
C17 C18 H18A 109.5 . . ?
C17 C18 H18B 109.5 . . ?
H18A C18 H18B 109.5 . . ?
C17 C18 H18C 109.5 . . ?
H18A C18 H18C 109.5 . . ?
H18B C18 H18C 109.5 . . ?
C17 C19 H19A 109.5 . . ?
C17 C19 H19B 109.5 . . ?
H19A C19 H19B 109.5 . . ?
C17 C19 H19C 109.5 . . ?
H19A C19 H19C 109.5 . . ?
H19B C19 H19C 109.5 . . ?

loop_
_geom_bond_atom_site_label_1
_geom_bond_atom_site_label_2
_geom_bond_distance
_geom_bond_site_symmetry_2
_geom_bond_publ_flag
V1 V1 1.1427(19) 2_666 ?
V1 O2 1.583(4) . ?
V1 O1 1.901(2) 2_666 ?
V1 O1 1.914(2) . ?
V1 N1 2.137(2) . ?
V1 N1 2.184(2) 2_666 ?
O1 C1 1.313(3) . ?
C1 C6 1.408(4) . ?
C1 C2 1.416(4) . ?
C2 C3 1.382(4) . ?
C2 Br1 1.886(3) . ?
C3 C4 1.390(4) . ?
C3 H3 0.9500 . ?
C4 C5 1.372(4) . ?
C4 Br2 1.898(3) . ?
C5 C6 1.408(4) . ?
C5 H5 0.9500 . ?
C6 C7 1.442(4) . ?
C7 N1 1.276(4) . ?
C7 H7 0.9500 . ?
N1 C8 1.454(3) . ?
C8 C9 1.389(4) . ?
C8 C13 1.394(4) . ?
C9 C10 1.406(5) . ?
C9 C14 1.511(5) . ?
C10 C11 1.379(6) . ?
C10 H10 0.9500 . ?
C11 C12 1.356(6) . ?
C11 H11 0.9500 . ?
C12 C13 1.387(4) . ?
C12 H12 0.9500 . ?
C13 C17 1.515(5) . ?
C14 C16 1.531(5) . ?
C14 C15 1.542(7) . ?
C14 H14 1.0000 . ?
C15 H15A 0.9800 . ?
C15 H15B 0.9800 . ?
C15 H15C 0.9800 . ?
C16 H16A 0.9800 . ?
C16 H16B 0.9800 . ?
C16 H16C 0.9800 . ?
C17 C19 1.513(6) . ?
C17 C18 1.530(6) . ?
C17 H17 1.0000 . ?
C18 H18A 0.9800 . ?
C18 H18B 0.9800 . ?
C18 H18C 0.9800 . ?
C19 H19A 0.9800 . ?
C19 H19B 0.9800 . ?
C19 H19C 0.9800 . ?

loop_
_geom_torsion_atom_site_label_1
_geom_torsion_atom_site_label_2
_geom_torsion_atom_site_label_3
_geom_torsion_atom_site_label_4
_geom_torsion
_geom_torsion_site_symmetry_1
_geom_torsion_site_symmetry_2
_geom_torsion_site_symmetry_3
_geom_torsion_site_symmetry_4
_geom_torsion_publ_flag
V1 O1 C1 C6 -25.1(4) 2_666 . . . ?
V1 O1 C1 C6 22.1(4) . . . . ?
V1 O1 C1 C2 154.9(2) 2_666 . . . ?
V1 O1 C1 C2 -158.0(2) . . . . ?
O1 C1 C2 C3 -179.8(3) . . . . ?
C6 C1 C2 C3 0.2(4) . . . . ?
O1 C1 C2 Br1 0.3(4) . . . . ?
C6 C1 C2 Br1 -179.8(2) . . . . ?
C1 C2 C3 C4 0.3(4) . . . . ?
Br1 C2 C3 C4 -179.8(2) . . . . ?
C2 C3 C4 C5 -0.4(4) . . . . ?
C2 C3 C4 Br2 179.4(2) . . . . ?
C3 C4 C5 C6 0.1(4) . . . . ?
Br2 C4 C5 C6 -179.7(2) . . . . ?
C4 C5 C6 C1 0.4(4) . . . . ?
C4 C5 C6 C7 -179.7(3) . . . . ?
O1 C1 C6 C5 179.5(3) . . . . ?
C2 C1 C6 C5 -0.5(4) . . . . ?
O1 C1 C6 C7 -0.4(4) . . . . ?
C2 C1 C6 C7 179.6(3) . . . . ?
C5 C6 C7 N1 -179.4(3) . . . . ?
C1 C6 C7 N1 0.5(5) . . . . ?
C6 C7 N1 C8 -179.1(3) . . . . ?
C6 C7 N1 V1 -17.6(4) . . . . ?
C6 C7 N1 V1 18.7(4) . . . 2_666 ?
C7 N1 C8 C9 88.0(3) . . . . ?
V1 N1 C8 C9 -73.8(3) . . . . ?
V1 N1 C8 C9 -110.0(3) 2_666 . . . ?
C7 N1 C8 C13 -88.2(3) . . . . ?
V1 N1 C8 C13 110.0(3) . . . . ?
V1 N1 C8 C13 73.8(3) 2_666 . . . ?
C13 C8 C9 C10 1.3(4) . . . . ?
N1 C8 C9 C10 -174.7(2) . . . . ?
C13 C8 C9 C14 -178.7(3) . . . . ?
N1 C8 C9 C14 5.3(4) . . . . ?
C8 C9 C10 C11 0.2(4) . . . . ?
C14 C9 C10 C11 -179.9(3) . . . . ?
C9 C10 C11 C12 -1.1(5) . . . . ?
C10 C11 C12 C13 0.7(5) . . . . ?
C11 C12 C13 C8 0.7(4) . . . . ?
C11 C12 C13 C17 -179.0(3) . . . . ?
C9 C8 C13 C12 -1.7(4) . . . . ?
N1 C8 C13 C12 174.3(2) . . . . ?
C9 C8 C13 C17 178.0(3) . . . . ?
N1 C8 C13 C17 -6.0(4) . . . . ?
C8 C9 C14 C16 123.6(4) . . . . ?
C10 C9 C14 C16 -56.4(5) . . . . ?
C8 C9 C14 C15 -113.9(5) . . . . ?
C10 C9 C14 C15 66.1(5) . . . . ?
C12 C13 C17 C19 56.6(5) . . . . ?
C8 C13 C17 C19 -123.1(4) . . . . ?
C12 C13 C17 C18 -69.3(5) . . . . ?
C8 C13 C17 C18 111.0(5) . . . . ?
